data_1560969
loop_
_publ_author_name
'Cramer, Alisha J.'
'Cole, Jacqueline M.'

_publ_section_title
;
 Host-guest prospects of neodymium and gadolinium ultraphosphate
 frameworks for nuclear waste storage: Multi-temperature topological
 analysis of nanoporous cages in RP5O14
;
_journal_name_full 'Journal of Solid State Chemistry'
_journal_page_first 250
_journal_page_last 257
_journal_paper_doi 10.1016/j.jssc.2018.07.020
_journal_volume 266
_journal_year 2018
_chemical_formula_sum 'Nd O14 P5'
_chemical_formula_weight 523.09
_space_group_IT_number 14
_space_group_name_Hall '-P 2ybc'
_space_group_name_H-M_alt 'P 1 21/c 1'
_symmetry_cell_setting monoclinic
_symmetry_space_group_name_H-M 'P 1 21/c 1'
_atom_sites_solution_hydrogens none
_atom_sites_solution_primary direct
_atom_sites_solution_secondary difmap
_audit_creation_method SHELXL-97
_cell_angle_alpha 90.00
_cell_angle_beta 90.224(11)
_cell_angle_gamma 90.00
_cell_formula_units_Z 4
_cell_length_a 8.7642(16)
_cell_length_b 8.9935(19)
_cell_length_c 13.037(3)
_cell_measurement_reflns_used 512
_cell_measurement_temperature 390(2)
_cell_measurement_theta_max 28.28
_cell_measurement_theta_min 2.0
_cell_volume 1027.6(4)
_computing_cell_refinement
;
Rigaku CrystalClear-SM Expert 2.0
;
_computing_data_collection 'Rigaku CrystalClear-SM Expert 2.0'
_computing_data_reduction
;
Rigaku CrystalClear-SM Expert 2.0
;
_computing_molecular_graphics
;
SHELXTL-PLUS (Sheldrick, 1995)
;
_computing_publication_material 'SHELXL-97 (Sheldrick, 1997)'
_computing_structure_refinement 'SHELXL-97 (Sheldrick, 1997)'
_computing_structure_solution 'SHELXS-97 (Sheldrick, 1990)'
_diffrn_ambient_temperature 390(2)
_diffrn_measured_fraction_theta_full 0.844
_diffrn_measured_fraction_theta_max 0.844
_diffrn_measurement_device_type 'Rigaku Saturn 724+ CCD'
_diffrn_measurement_method '\w scans'
_diffrn_radiation_monochromator graphite
_diffrn_radiation_source 'fine-focus sealed tube'
_diffrn_radiation_type MoK\a
_diffrn_radiation_wavelength 0.71073
_diffrn_reflns_av_R_equivalents 0.1439
_diffrn_reflns_av_sigmaI/netI 0.0965
_diffrn_reflns_limit_h_max 7
_diffrn_reflns_limit_h_min -11
_diffrn_reflns_limit_k_max 11
_diffrn_reflns_limit_k_min -11
_diffrn_reflns_limit_l_max 17
_diffrn_reflns_limit_l_min -12
_diffrn_reflns_number 4287
_diffrn_reflns_theta_full 28.28
_diffrn_reflns_theta_max 28.28
_diffrn_reflns_theta_min 2.26
_diffrn_standards_decay_% 0
_diffrn_standards_interval_count 0
_diffrn_standards_interval_time 0
_diffrn_standards_number 0
_exptl_absorpt_coefficient_mu 5.919
_exptl_absorpt_correction_T_max 0.743
_exptl_absorpt_correction_T_min 0.317
_exptl_absorpt_correction_type empirical
_exptl_absorpt_process_details
;
T. Higashi, ABSCOR, empirical absorption correction
;
_exptl_crystal_colour purple
_exptl_crystal_density_diffrn 3.381
_exptl_crystal_density_method 'not measured'
_exptl_crystal_description plate
_exptl_crystal_F_000 988
_exptl_crystal_size_max 0.2
_exptl_crystal_size_mid 0.2
_exptl_crystal_size_min 0.05
_refine_diff_density_max 5.051
_refine_diff_density_min -3.098
_refine_diff_density_rms 0.530
_refine_ls_extinction_coef 0.0093(17)
_refine_ls_extinction_expression Fc^*^=kFc[1+0.001xFc^2^\l^3^/sin(2\q)]^-1/4^
_refine_ls_extinction_method SHELXL
_refine_ls_goodness_of_fit_ref 1.100
_refine_ls_hydrogen_treatment none
_refine_ls_matrix_type full
_refine_ls_number_parameters 183
_refine_ls_number_reflns 2148
_refine_ls_number_restraints 0
_refine_ls_restrained_S_all 1.100
_refine_ls_R_factor_all 0.0741
_refine_ls_R_factor_gt 0.0712
_refine_ls_shift/su_max 0.000
_refine_ls_shift/su_mean 0.000
_refine_ls_structure_factor_coef Fsqd
_refine_ls_weighting_details 'calc w=1/[\s^2^(Fo^2^)+(0.1392P)^2^+5.3682P] where P=(Fo^2^+2Fc^2^)/3'
_refine_ls_weighting_scheme calc
_refine_ls_wR_factor_gt 0.1970
_refine_ls_wR_factor_ref 0.1999
_reflns_number_gt 2087
_reflns_number_total 2148
_reflns_threshold_expression >2sigma(I)
_cod_data_source_file nd_013_390_i1.cif
_cod_data_source_block nd_013_390_i1
_cod_original_sg_symbol_H-M P2(1)/c
_cod_database_code 1560969

loop_
_symmetry_equiv_pos_as_xyz
'x, y, z'
'-x, y+1/2, -z+1/2'
'-x, -y, -z'
'x, -y-1/2, z-1/2'

loop_
_atom_site_label
_atom_site_type_symbol
_atom_site_fract_x
_atom_site_fract_y
_atom_site_fract_z
_atom_site_U_iso_or_equiv
_atom_site_adp_type
_atom_site_occupancy
_atom_site_symmetry_multiplicity
_atom_site_calc_flag
_atom_site_refinement_flags
_atom_site_disorder_assembly
_atom_site_disorder_group
Nd1 Nd 0.27702(5) 0.18984(4) 0.49932(3) 0.0112(3) Uani 1 1 d . . .
P1 P 0.7697(3) 0.4490(2) 0.33603(15) 0.0121(5) Uani 1 1 d . . .
P2 P 0.7594(3) 0.4513(2) 0.66452(15) 0.0108(5) Uani 1 1 d . . .
P3 P 0.9965(3) 0.5014(2) 0.82537(17) 0.0116(5) Uani 1 1 d . . .
P4 P 0.6862(3) 0.2464(2) 0.49979(15) 0.0121(5) Uani 1 1 d . . .
P5 P 0.4953(3) -0.0034(2) 0.29539(17) 0.0141(5) Uani 1 1 d . . .
O1 O 0.7892(9) 0.3141(6) 0.4081(6) 0.0160(15) Uani 1 1 d . . .
O2 O 0.7808(10) 0.3105(6) 0.5975(7) 0.0190(15) Uani 1 1 d . . .
O3 O 0.5335(8) 0.3138(6) 0.4970(5) 0.0176(13) Uani 1 1 d . . .
O4 O 0.2892(9) -0.0834(8) 0.5008(5) 0.0245(17) Uani 1 1 d . . .
O5 O 0.2240(10) 0.4066(8) 0.3877(6) 0.0259(15) Uani 1 1 d . . .
O6 O 0.8758(9) 0.4182(7) 0.7509(5) 0.0225(14) Uani 1 1 d . . .
O7 O 0.2282(9) 0.4060(7) 0.6147(5) 0.0191(13) Uani 1 1 d . . .
O8 O 0.4126(8) 0.1153(7) 0.3490(5) 0.0214(14) Uani 1 1 d . . .
O9 O 0.0831(7) 0.1172(7) 0.3787(5) 0.0193(13) Uani 1 1 d . . .
O10 O 0.8987(8) 0.4190(7) 0.2587(5) 0.0209(15) Uani 1 1 d . . .
O11 O 0.6205(9) 0.4079(8) 0.2781(6) 0.0245(14) Uani 1 1 d . . .
O12 O 0.6004(8) 0.4230(7) 0.7125(5) 0.0223(15) Uani 1 1 d . . .
O13 O 0.0786(8) 0.1212(7) 0.6174(5) 0.0233(15) Uani 1 1 d . . .
O14 O 0.4159(9) 0.1177(7) 0.6517(5) 0.0214(14) Uani 1 1 d . . .

loop_
_atom_site_aniso_label
_atom_site_aniso_U_11
_atom_site_aniso_U_22
_atom_site_aniso_U_33
_atom_site_aniso_U_23
_atom_site_aniso_U_13
_atom_site_aniso_U_12
Nd1 0.0180(4) 0.0082(4) 0.0076(4) 0.00019(11) 0.0030(3) 0.00003(11)
P1 0.0196(10) 0.0095(9) 0.0072(11) 0.0013(7) 0.0044(9) 0.0009(7)
P2 0.0164(10) 0.0107(9) 0.0053(11) -0.0002(7) 0.0015(9) -0.0006(6)
P3 0.0156(9) 0.0110(8) 0.0081(10) -0.0008(7) 0.0029(9) -0.0008(6)
P4 0.0219(10) 0.0065(9) 0.0078(10) 0.0011(6) 0.0037(9) -0.0023(7)
P5 0.0195(10) 0.0122(9) 0.0106(10) 0.0007(7) 0.0047(10) -0.0003(7)
O1 0.015(3) 0.024(3) 0.009(3) 0.004(2) 0.001(3) 0.000(2)
O2 0.019(3) 0.021(3) 0.017(4) -0.010(2) -0.003(3) 0.006(2)
O3 0.020(3) 0.020(3) 0.013(3) 0.0007(19) 0.002(3) -0.0023(19)
O4 0.037(4) 0.009(3) 0.028(4) 0.006(2) 0.004(4) 0.005(2)
O5 0.041(4) 0.012(3) 0.025(3) 0.006(3) 0.004(3) 0.001(3)
O6 0.039(4) 0.012(3) 0.016(3) 0.000(2) -0.009(3) -0.005(3)
O7 0.033(4) 0.018(3) 0.007(3) -0.007(2) -0.002(3) 0.001(3)
O8 0.028(3) 0.024(3) 0.013(3) -0.005(2) 0.000(3) 0.003(3)
O9 0.018(3) 0.019(3) 0.021(3) -0.004(2) -0.007(3) -0.004(2)
O10 0.034(4) 0.013(3) 0.015(3) 0.003(2) 0.019(3) 0.000(2)
O11 0.029(3) 0.019(3) 0.026(4) 0.003(3) -0.007(3) -0.003(3)
O12 0.020(3) 0.024(3) 0.023(4) -0.014(3) 0.011(3) -0.006(2)
O13 0.029(3) 0.018(3) 0.023(3) 0.008(2) 0.010(3) 0.001(2)
O14 0.031(3) 0.024(3) 0.009(3) 0.001(2) -0.004(3) 0.004(3)

loop_
_atom_type_symbol
_atom_type_description
_atom_type_scat_dispersion_real
_atom_type_scat_dispersion_imag
_atom_type_scat_source
O O 0.0106 0.0060 'International Tables Vol C Tables 4.2.6.8 and 6.1.1.4'
P P 0.1023 0.0942 'International Tables Vol C Tables 4.2.6.8 and 6.1.1.4'
Nd Nd -0.1943 3.0179 'International Tables Vol C Tables 4.2.6.8 and 6.1.1.4'

loop_
_geom_angle_atom_site_label_1
_geom_angle_atom_site_label_2
_geom_angle_atom_site_label_3
_geom_angle
_geom_angle_site_symmetry_1
_geom_angle_site_symmetry_3
O8 Nd1 O9 74.9(2) . .
O8 Nd1 O13 144.5(3) . .
O9 Nd1 O13 80.7(2) . .
O8 Nd1 O14 110.4(2) . .
O9 Nd1 O14 145.0(2) . .
O13 Nd1 O14 76.6(3) . .
O8 Nd1 O4 72.8(2) . .
O9 Nd1 O4 76.3(2) . .
O13 Nd1 O4 76.7(2) . .
O14 Nd1 O4 72.8(2) . .
O8 Nd1 O5 80.3(2) . .
O9 Nd1 O5 72.5(3) . .
O13 Nd1 O5 116.3(2) . .
O14 Nd1 O5 142.0(3) . .
O4 Nd1 O5 143.1(2) . .
O8 Nd1 O7 143.0(2) . .
O9 Nd1 O7 118.9(2) . .
O13 Nd1 O7 71.8(2) . .
O14 Nd1 O7 78.5(2) . .
O4 Nd1 O7 141.4(2) . .
O5 Nd1 O7 73.1(3) . .
O8 Nd1 O3 70.5(2) . .
O9 Nd1 O3 138.1(2) . .
O13 Nd1 O3 140.4(2) . .
O14 Nd1 O3 71.4(2) . .
O4 Nd1 O3 113.9(2) . .
O5 Nd1 O3 79.0(2) . .
O7 Nd1 O3 79.5(2) . .
O7 P1 O10 116.0(4) 3_666 .
O7 P1 O1 115.8(4) 3_666 .
O10 P1 O1 100.4(4) . .
O7 P1 O11 116.0(4) 3_666 .
O10 P1 O11 105.0(4) . .
O1 P1 O11 101.5(4) . .
O5 P2 O6 116.3(4) 3_666 .
O5 P2 O2 116.2(4) 3_666 .
O6 P2 O2 99.9(4) . .
O5 P2 O12 115.1(4) 3_666 .
O6 P2 O12 105.4(4) . .
O2 P2 O12 101.8(4) . .
O13 P3 O9 121.3(4) 2_656 4_666
O13 P3 O10 106.2(4) 2_656 3_766
O9 P3 O10 110.5(4) 4_666 3_766
O13 P3 O6 110.6(4) 2_656 .
O9 P3 O6 106.3(4) 4_666 .
O10 P3 O6 99.9(4) 3_766 .
O3 P4 O4 122.7(4) . 3_656
O3 P4 O1 109.7(4) . .
O4 P4 O1 106.7(3) 3_656 .
O3 P4 O2 109.6(4) . .
O4 P4 O2 106.4(4) 3_656 .
O1 P4 O2 99.3(4) . .
O14 P5 O8 123.3(4) 3_656 .
O14 P5 O12 109.3(4) 3_656 4_565
O8 P5 O12 106.2(4) . 4_565
O14 P5 O11 105.5(4) 3_656 2_645
O8 P5 O11 109.5(4) . 2_645
O12 P5 O11 100.7(4) 4_565 2_645
P1 O1 P4 133.1(5) . .
P2 O2 P4 132.1(5) . .
P4 O3 Nd1 129.2(3) . .
P4 O4 Nd1 174.1(5) 3_656 .
P2 O5 Nd1 161.3(5) 3_666 .
P2 O6 P3 141.0(4) . .
P1 O7 Nd1 164.4(4) 3_666 .
P5 O8 Nd1 147.3(4) . .
P3 O9 Nd1 149.7(4) 4_465 .
P1 O10 P3 142.5(4) . 3_766
P1 O11 P5 134.5(5) . 2_655
P2 O12 P5 136.1(4) . 4_566
P3 O13 Nd1 147.1(4) 2_646 .
P5 O14 Nd1 147.5(4) 3_656 .

loop_
_geom_bond_atom_site_label_1
_geom_bond_atom_site_label_2
_geom_bond_distance
_geom_bond_site_symmetry_2
Nd1 O8 2.392(6) .
Nd1 O9 2.402(7) .
Nd1 O13 2.408(7) .
Nd1 O14 2.414(7) .
Nd1 O4 2.459(7) .
Nd1 O5 2.475(7) .
Nd1 O7 2.496(6) .
Nd1 O3 2.509(6) .
P1 O7 1.453(6) 3_666
P1 O10 1.542(6) .
P1 O1 1.544(7) .
P1 O11 1.552(8) .
P2 O5 1.456(7) 3_666
P2 O6 1.546(7) .
P2 O2 1.550(6) .
P2 O12 1.551(7) .
P3 O13 1.468(6) 2_656
P3 O9 1.481(6) 4_666
P3 O10 1.601(6) 3_766
P3 O6 1.616(7) .
P4 O3 1.470(7) .
P4 O4 1.482(7) 3_656
P4 O1 1.620(7) .
P4 O2 1.623(9) .
P5 O14 1.461(7) 3_656
P5 O8 1.468(6) .
P5 O12 1.595(7) 4_565
P5 O11 1.606(8) 2_645
O4 P4 1.482(7) 3_656
O5 P2 1.456(7) 3_666
O7 P1 1.453(6) 3_666
O9 P3 1.481(6) 4_465
O10 P3 1.601(6) 3_766
O11 P5 1.606(8) 2_655
O12 P5 1.595(7) 4_566
O13 P3 1.468(6) 2_646
O14 P5 1.461(7) 3_656

_cod_database_fobs_code 1560969
